data_2012890
loop_
_publ_author_name
'Belakhov, Valery'
'Botoshansky, Mark'
'Baasov, Timor'

_publ_section_title
;Methyl
 2,3-dideoxy-2-<i>S</i>-methylmercurio-2-thio-\b-<small>D</small>-<i>manno</i>-oct-2-ulopyranosonate-(2,6)
;
_journal_issue 8
_journal_name_full 'Acta Crystallographica Section C'
_journal_page_first m450
_journal_page_last m452
_journal_paper_doi 10.1107/S010827010201123X
_journal_volume 58
_journal_year 2002
_chemical_formula_iupac '[Hg (C H3) (C9 H15 O7 S)]'
_chemical_formula_moiety 'C10 H18 Hg1 O7 S1'
_chemical_formula_sum 'C10 H18 Hg O7 S'
_chemical_formula_weight 482.89
_chemical_name_common VB-2
_chemical_name_systematic
;
Methyl 3-deoxy-2-S-methylmercurio-2-thio-\b-D-manno-2-octulosonate-(2,6)
;
_space_group_IT_number 4
_symmetry_cell_setting monoclinic
_symmetry_space_group_name_Hall 'P 2yb'
_symmetry_space_group_name_H-M 'P 1 21 1'
_atom_sites_solution_hydrogens geom
_atom_sites_solution_primary direct
_atom_sites_solution_secondary difmap
_audit_creation_method SHELXL97
_cell_angle_alpha 90
_cell_angle_beta 91.10(3)
_cell_angle_gamma 90
_cell_formula_units_Z 4
_cell_length_a 7.3060(10)
_cell_length_b 15.247(3)
_cell_length_c 13.014(2)
_cell_measurement_reflns_used 19347
_cell_measurement_temperature 293(2)
_cell_measurement_theta_max 25.35
_cell_measurement_theta_min 1.18
_cell_volume 1449.4(4)
_computing_cell_refinement 'DENZO-SMN (Otwinowski & Minor, 1997)'
_computing_data_collection 'COLLECT (Nonius, 2000)'
_computing_data_reduction DENZO-SMN
_computing_molecular_graphics 'TEXSAN (Molecular Structure Corporation, 1999)'
_computing_structure_refinement 'SHELXL97 (Sheldrick, 1997)'
_computing_structure_solution 'SHELXS97 (Sheldrick, 1997)'
_diffrn_ambient_temperature 293(2)
_diffrn_measured_fraction_theta_full 0.994
_diffrn_measured_fraction_theta_max 0.994
_diffrn_measurement_device_type 'Nonius KappaCCD area-detector'
_diffrn_measurement_method '\f and \w scans'
_diffrn_radiation_monochromator graphite
_diffrn_radiation_source 'fine-focus sealed tube'
_diffrn_radiation_type MoK\a
_diffrn_radiation_wavelength 0.71070
_diffrn_reflns_av_R_equivalents 0.058
_diffrn_reflns_av_sigmaI/netI 0.080
_diffrn_reflns_limit_h_max 8
_diffrn_reflns_limit_h_min -8
_diffrn_reflns_limit_k_max 18
_diffrn_reflns_limit_k_min -18
_diffrn_reflns_limit_l_max 15
_diffrn_reflns_limit_l_min -15
_diffrn_reflns_number 11530
_diffrn_reflns_theta_full 25.05
_diffrn_reflns_theta_max 25.05
_diffrn_reflns_theta_min 2.67
_diffrn_standards_number none
_exptl_absorpt_coefficient_mu 10.787
_exptl_absorpt_correction_T_max 0.806
_exptl_absorpt_correction_T_min 0.388
_exptl_absorpt_correction_type multi-scan
_exptl_absorpt_process_details '(SORTAV; Blessing, 1995)'
_exptl_crystal_colour colourless
_exptl_crystal_density_diffrn 2.213
_exptl_crystal_density_meas ?
_exptl_crystal_density_method 'not measured'
_exptl_crystal_description plate
_exptl_crystal_F_000 920
_exptl_crystal_size_max 0.10
_exptl_crystal_size_mid 0.10
_exptl_crystal_size_min 0.02
_refine_diff_density_max 4.38
_refine_diff_density_min -1.78
_refine_ls_abs_structure_details '(Flack, 1983), 2408 Friedel pairs'
_refine_ls_abs_structure_Flack 0.010(19)
_refine_ls_extinction_coef 0.0040(7)
_refine_ls_extinction_expression Fc^*^=kFc[1+0.001xFc^2^\l^3^/sin(2\q)]^-1/4^
_refine_ls_extinction_method 'SHELXL97 (Sheldrick, 1997)'
_refine_ls_goodness_of_fit_ref 1.064
_refine_ls_hydrogen_treatment constr
_refine_ls_matrix_type full
_refine_ls_number_parameters 349
_refine_ls_number_reflns 5084
_refine_ls_number_restraints 3
_refine_ls_restrained_S_all 1.064
_refine_ls_R_factor_all 0.069
_refine_ls_R_factor_gt 0.064
_refine_ls_shift/su_max 0.009
_refine_ls_shift/su_mean 0.000
_refine_ls_structure_factor_coef Fsqd
_refine_ls_weighting_details 'calc w = 1/[\s^2^(Fo^2^)+(0.0956P)^2^+11.7784P] where P=(Fo^2^+2Fc^2^)/3'
_refine_ls_weighting_scheme calc
_refine_ls_wR_factor_gt 0.165
_refine_ls_wR_factor_ref 0.172
_reflns_number_gt 4777
_reflns_number_total 5084
_reflns_threshold_expression I>2\s(I)
_cod_data_source_file ob1066.cif
_cod_data_source_block I
_cod_depositor_comments
;
The following automatic conversions were performed:
'_symmetry_cell_setting' value 'Monoclinic' changed to 'monoclinic'
according to '/home/saulius/struct/CIF-dictionaries/cif_core.dic'
dictionary named 'cif_core.dic' version 2.4.1 from 2010-06-29.

Automatic conversion script
Id: cif_fix_enum 1527 2010-12-29 10:47:43Z saulius 

The following automatic conversions were performed:

'_symmetry_cell_setting' value 'Monoclinic' changed to 'monoclinic'
according to /home/saulius/struct/CIF-dictionaries/cif_core.dic
dictionary named 'cif_core.dic' version 2.4.1 from 2010-06-29.

Automatic conversion script
Id: cif_fix_values 1715 2011-07-08 13:25:40Z adriana 

The following automatic conversions were performed:

'_exptl_crystal_density_meas' value 'not measured' was changed to '?'
- the value is perceived as not measured.

Automatic conversion script
Id: cif_fix_values 3008 2015-01-20 13:52:24Z robertas 
;
_cod_original_sg_symbol_H-M 'P 21'
_cod_original_formula_sum 'C10 H18 Hg1 O7 S1'
_cod_database_code 2012890
_cod_database_fobs_code 2012890

loop_
_symmetry_equiv_pos_as_xyz
'x, y, z'
'-x, y+1/2, -z'

loop_
_atom_site_label
_atom_site_fract_x
_atom_site_fract_y
_atom_site_fract_z
_atom_site_U_iso_or_equiv
_atom_site_adp_type
_atom_site_calc_flag
_atom_site_refinement_flags
_atom_site_occupancy
_atom_site_disorder_assembly
_atom_site_disorder_group
_atom_site_type_symbol
Hg1A 0.56409(14) 0.77997(6) 0.93025(7) 0.0592(3) Uani d . 1 . . Hg
S1A 0.5106(10) 0.9311(4) 0.9450(4) 0.0553(13) Uani d . 1 . . S
O1A 0.5247(15) 0.8934(8) 0.7470(8) 0.032(2) Uani d . 1 . . O
O2A 0.5173(19) 1.1506(8) 0.6462(10) 0.047(3) Uani d D 1 . . O
H2OA 0.5207 1.1739 0.5892 0.071 Uiso d D 1 . . H
O3A 0.7418(16) 1.0038(9) 0.6214(10) 0.046(3) Uani d . 1 . . O
O4A 0.1798(19) 0.8585(10) 0.7881(13) 0.054(3) Uani d . 1 . . O
O5A 0.122(3) 0.9951(16) 0.8357(15) 0.085(5) Uani d . 1 . . O
O6A 0.5667(18) 0.8438(9) 0.4772(9) 0.046(3) Uani d . 1 . . O
H6OA 0.4635 0.8322 0.4695 0.069 Uiso d . 1 . . H
O7A 0.582(3) 0.6715(9) 0.5669(12) 0.065(4) Uani d . 1 . . O
C1A 0.226(3) 0.9403(12) 0.8101(14) 0.045(4) Uani d . 1 . . C
C2A 0.432(3) 0.9536(10) 0.8159(13) 0.039(4) Uani d . 1 . . C
C3A 0.484(3) 1.0467(12) 0.7901(13) 0.038(4) Uani d . 1 . . C
H3A2 0.6122 1.0561 0.8084 0.046 Uiso calc . 1 . . H
H3A3 0.4116 1.0871 0.8299 0.046 Uiso calc . 1 . . H
C4A 0.454(2) 1.0656(10) 0.6735(14) 0.036(4) Uani d . 1 . . C
H4A 0.3220 1.0627 0.6581 0.043 Uiso calc . 1 . . H
C5A 0.548(2) 0.9991(12) 0.6080(11) 0.034(3) Uani d . 1 . . C
H5A 0.5156 1.0096 0.5356 0.041 Uiso calc . 1 . . H
C6A 0.483(2) 0.9069(11) 0.6391(12) 0.031(3) Uani d . 1 . . C
H6A 0.3503 0.9019 0.6267 0.037 Uiso calc . 1 . . H
C7A 0.581(3) 0.8325(11) 0.5844(12) 0.038(4) Uani d . 1 . . C
H7A 0.7107 0.8328 0.6053 0.046 Uiso calc . 1 . . H
C8A 0.496(3) 0.7460(11) 0.6148(16) 0.051(5) Uani d . 1 . . C
H8A1 0.5059 0.7396 0.6888 0.061 Uiso calc . 1 . . H
H8A2 0.3672 0.7467 0.5959 0.061 Uiso calc . 1 . . H
C9A 0.613(7) 0.650(2) 0.906(4) 0.119(15) Uani d . 1 . . C
H91A 0.5345 0.6293 0.8511 0.178 Uiso calc R 1 . . H
H92A 0.5881 0.6178 0.9675 0.178 Uiso calc R 1 . . H
H93A 0.7383 0.6420 0.8879 0.178 Uiso calc R 1 . . H
C10A -0.011(3) 0.8422(19) 0.7757(16) 0.062(6) Uani d . 1 . . C
H10A -0.0313 0.8034 0.7185 0.092 Uiso calc R 1 . . H
H10B -0.0737 0.8965 0.7633 0.092 Uiso calc R 1 . . H
H10C -0.0562 0.8155 0.8370 0.092 Uiso calc R 1 . . H
Hg1B 0.91891(12) 0.9919 1.04501(6) 0.0542(3) Uani d . 1 . . Hg
S1B 0.9713(8) 0.8398(3) 1.0635(4) 0.0467(11) Uani d . 1 . . S
O1B 0.9999(16) 0.8953(7) 1.2555(9) 0.033(2) Uani d . 1 . . O
O2B 1.0271(18) 0.6442(8) 1.3804(9) 0.046(3) Uani d D 1 . . O
H2OB 1.0495 0.6540 1.4417 0.070 Uiso d D 1 . . H
O3B 1.2330(16) 0.7930(9) 1.3956(10) 0.044(3) Uani d . 1 . . O
O4B 0.643(2) 0.9158(9) 1.2082(11) 0.048(3) Uani d . 1 . . O
O5B 0.5970(17) 0.7741(7) 1.1971(13) 0.057(4) Uani d D 1 . . O
O6B 1.069(2) 0.9635(9) 1.5213(10) 0.049(3) Uani d . 1 . . O
H6OB 0.9523 0.9700 1.5502 0.073 Uiso d . 1 . . H
O7B 1.053(2) 1.1305(9) 1.4146(12) 0.061(4) Uani d . 1 . . O
C1B 0.702(2) 0.8351(9) 1.2046(13) 0.039(4) Uani d D 1 . . C
C2B 0.908(2) 0.8275(11) 1.1997(13) 0.037(4) Uani d . 1 . . C
C3B 0.973(2) 0.7356(11) 1.2356(13) 0.036(4) Uani d . 1 . . C
H31B 0.9007 0.6907 1.2010 0.043 Uiso calc R 1 . . H
H32B 1.1002 0.7271 1.2185 0.043 Uiso calc R 1 . . H
C4B 0.950(2) 0.7282(10) 1.3515(14) 0.036(4) Uani d . 1 . . C
H4B 0.8194 0.7284 1.3668 0.044 Uiso calc . 1 . . H
C5B 1.040(2) 0.8033(11) 1.4063(12) 0.035(3) Uani d . 1 . . C
H5B 1.0106 0.8008 1.4794 0.042 Uiso calc . 1 . . H
C6B 0.978(2) 0.8880(12) 1.3632(13) 0.036(4) Uani d . 1 . . C
H6B 0.8466 0.8928 1.3762 0.043 Uiso calc . 1 . . H
C7B 1.070(2) 0.9690(11) 1.4105(13) 0.039(4) Uani d . 1 . . C
H7B 1.1981 0.9684 1.3898 0.046 Uiso calc . 1 . . H
C8B 0.986(3) 1.0525(12) 1.3708(15) 0.049(5) Uani d . 1 . . C
H81 1.0044 1.0551 1.2972 0.058 Uiso calc . 1 . . H
H82 0.8551 1.0498 1.3814 0.058 Uiso calc . 1 . . H
C9B 0.889(5) 1.125(2) 1.032(3) 0.086(9) Uani d . 1 . . C
H91B 0.7801 1.1378 0.9921 0.129 Uiso calc R 1 . . H
H92B 0.9933 1.1491 0.9982 0.129 Uiso calc R 1 . . H
H93B 0.8793 1.1504 1.0990 0.129 Uiso calc R 1 . . H
C10B 0.454(3) 0.928(2) 1.2173(18) 0.071(7) Uani d . 1 . . C
H101 0.4136 0.9729 1.1703 0.106 Uiso calc R 1 . . H
H102 0.4274 0.9455 1.2863 0.106 Uiso calc R 1 . . H
H103 0.3917 0.8742 1.2015 0.106 Uiso calc R 1 . . H

loop_
_atom_site_aniso_label
_atom_site_aniso_U_11
_atom_site_aniso_U_22
_atom_site_aniso_U_33
_atom_site_aniso_U_12
_atom_site_aniso_U_13
_atom_site_aniso_U_23
Hg1A 0.0847(6) 0.0389(4) 0.0537(4) -0.0061(4) -0.0062(4) 0.0069(4)
S1A 0.093(4) 0.041(3) 0.032(2) -0.002(3) -0.006(2) 0.0000(19)
O1A 0.041(6) 0.030(6) 0.027(5) -0.002(5) 0.003(4) -0.002(4)
O2A 0.056(8) 0.031(6) 0.055(8) -0.001(6) 0.010(6) 0.008(6)
O3A 0.043(6) 0.039(7) 0.056(7) -0.006(5) 0.011(5) -0.012(6)
O4A 0.043(7) 0.054(8) 0.064(9) -0.007(6) 0.003(6) -0.004(7)
O5A 0.079(10) 0.092(14) 0.084(12) 0.021(11) 0.036(9) 0.024(12)
O6A 0.059(7) 0.049(7) 0.029(6) -0.014(6) -0.001(5) -0.004(5)
O7A 0.104(12) 0.030(7) 0.060(9) 0.017(7) -0.007(9) -0.014(6)
C1A 0.073(12) 0.030(8) 0.034(8) 0.010(9) 0.011(8) -0.001(7)
C2A 0.054(10) 0.026(7) 0.036(8) 0.010(7) -0.008(8) -0.004(6)
C3A 0.051(10) 0.039(9) 0.025(7) 0.000(7) 0.006(6) 0.004(7)
C4A 0.042(9) 0.017(7) 0.048(10) -0.001(6) 0.001(7) 0.003(7)
C5A 0.047(8) 0.031(8) 0.024(6) -0.001(8) 0.003(6) -0.001(6)
C6A 0.037(8) 0.032(8) 0.024(7) 0.005(6) -0.003(6) -0.010(6)
C7A 0.054(10) 0.036(9) 0.024(7) 0.004(7) -0.007(7) -0.008(6)
C8A 0.086(14) 0.015(7) 0.050(11) -0.009(8) -0.007(10) -0.002(7)
C9A 0.18(4) 0.046(17) 0.13(3) 0.01(2) -0.04(3) -0.006(19)
C10A 0.067(13) 0.085(17) 0.033(10) -0.020(12) -0.002(9) -0.008(10)
Hg1B 0.0732(5) 0.0374(4) 0.0521(4) -0.0051(4) 0.0059(3) 0.0066(3)
S1B 0.069(3) 0.039(3) 0.032(2) 0.006(2) 0.001(2) -0.0010(18)
O1B 0.045(6) 0.022(5) 0.034(6) -0.001(4) 0.005(5) -0.005(4)
O2B 0.053(7) 0.032(7) 0.054(8) 0.015(6) 0.008(6) 0.012(6)
O3B 0.037(6) 0.048(7) 0.047(6) -0.003(5) -0.003(5) -0.003(6)
O4B 0.061(8) 0.033(7) 0.050(8) -0.001(6) 0.001(6) 0.007(6)
O5B 0.057(7) 0.016(5) 0.098(11) -0.009(6) -0.011(7) 0.006(7)
O6B 0.061(8) 0.051(8) 0.035(6) 0.008(6) -0.007(6) -0.011(5)
O7B 0.091(10) 0.031(7) 0.059(9) -0.012(7) 0.004(8) -0.012(6)
C1B 0.052(9) 0.032(9) 0.033(8) 0.001(7) 0.001(7) 0.003(7)
C2B 0.047(9) 0.031(8) 0.034(8) -0.002(7) -0.003(7) -0.001(6)
C3B 0.045(9) 0.029(8) 0.034(8) -0.006(7) 0.002(7) 0.001(6)
C4B 0.039(8) 0.022(8) 0.048(9) 0.002(6) -0.002(7) 0.013(7)
C5B 0.041(8) 0.036(9) 0.030(7) 0.005(7) 0.009(6) -0.003(6)
C6B 0.044(9) 0.037(10) 0.026(8) -0.003(7) 0.009(6) -0.003(7)
C7B 0.048(9) 0.038(9) 0.030(7) 0.002(7) 0.001(7) -0.010(6)
C8B 0.086(14) 0.023(8) 0.037(9) -0.002(8) -0.006(9) 0.004(7)
C9B 0.10(2) 0.061(18) 0.10(2) 0.000(15) 0.016(18) -0.011(16)
C10B 0.044(11) 0.12(2) 0.048(12) 0.016(12) 0.004(9) 0.019(13)

loop_
_atom_type_symbol
_atom_type_description
_atom_type_scat_dispersion_real
_atom_type_scat_dispersion_imag
_atom_type_scat_source
Hg Hg -2.3894 9.2266 'International Tables Vol C Tables 4.2.6.8 and 6.1.1.4'
S S 0.1246 0.1234 'International Tables Vol C Tables 4.2.6.8 and 6.1.1.4'
O O 0.0106 0.0060 'International Tables Vol C Tables 4.2.6.8 and 6.1.1.4'
C C 0.0033 0.0016 'International Tables Vol C Tables 4.2.6.8 and 6.1.1.4'
H H 0.0000 0.0000 'International Tables Vol C Tables 4.2.6.8 and 6.1.1.4'

loop_
_geom_angle_atom_site_label_1
_geom_angle_atom_site_label_2
_geom_angle_atom_site_label_3
_geom_angle
C9A Hg1A S1A 175.7(15)
C2A S1A Hg1A 99.3(6)
C6A O1A C2A 114.5(12)
C4A O2A H2OA 129
C1A O4A C10A 115.9(19)
C7A O6A H6OA 99
O5A C1A O4A 124(2)
O5A C1A C2A 122(2)
O4A C1A C2A 112.9(15)
O1A C2A C1A 110.9(13)
O1A C2A C3A 109.2(15)
C1A C2A C3A 111.8(14)
O1A C2A S1A 108.0(10)
C1A C2A S1A 108.8(14)
C3A C2A S1A 108.0(12)
C2A C3A C4A 111.0(14)
C2A C3A H3A2 109.4
C4A C3A H3A2 109.4
C2A C3A H3A3 109.4
C4A C3A H3A3 109.4
H3A2 C3A H3A3 108.0
O2A C4A C5A 108.5(15)
O2A C4A C3A 111.6(14)
C5A C4A C3A 111.7(13)
O2A C4A H4A 108.3
C5A C4A H4A 108.3
C3A C4A H4A 108.3
O3A C5A C4A 111.3(13)
O3A C5A C6A 109.0(13)
C4A C5A C6A 108.6(13)
O3A C5A H5A 109.3
C4A C5A H5A 109.3
C6A C5A H5A 109.3
O1A C6A C7A 104.7(12)
O1A C6A C5A 108.9(12)
C7A C6A C5A 113.8(14)
O1A C6A H6A 109.8
C7A C6A H6A 109.8
C5A C6A H6A 109.8
O6A C7A C8A 110.0(14)
O6A C7A C6A 110.1(14)
C8A C7A C6A 109.0(16)
O6A C7A H7A 109.2
C8A C7A H7A 109.2
C6A C7A H7A 109.2
O7A C8A C7A 113.0(19)
O7A C8A H8A1 109.0
C7A C8A H8A1 109.0
O7A C8A H8A2 109.0
C7A C8A H8A2 109.0
H8A1 C8A H8A2 107.8
Hg1A C9A H91A 109.5
Hg1A C9A H92A 109.5
H91A C9A H92A 109.5
Hg1A C9A H93A 109.5
H91A C9A H93A 109.5
H92A C9A H93A 109.5
O4A C10A H10A 109.5
O4A C10A H10B 109.5
H10A C10A H10B 109.5
O4A C10A H10C 109.5
H10A C10A H10C 109.5
H10B C10A H10C 109.5
C9B Hg1B S1B 176.7(10)
C2B S1B Hg1B 98.8(6)
C6B O1B C2B 112.7(13)
C4B O2B H2OB 99
C1B O4B C10B 116.8(19)
C7B O6B H6OB 115
O5B C1B O4B 121.6(16)
O5B C1B C2B 124.6(16)
O4B C1B C2B 113.6(12)
O1B C2B C1B 112.4(14)
O1B C2B C3B 111.5(12)
C1B C2B C3B 110.7(14)
O1B C2B S1B 107.0(11)
C1B C2B S1B 107.4(12)
C3B C2B S1B 107.5(12)
C4B C3B C2B 109.1(14)
C4B C3B H31B 109.9
C2B C3B H31B 109.9
C4B C3B H32B 109.9
C2B C3B H32B 109.9
H31B C3B H32B 108.3
O2B C4B C5B 112.9(13)
O2B C4B C3B 105.9(15)
C5B C4B C3B 111.1(14)
O2B C4B H4B 108.9
C5B C4B H4B 108.9
C3B C4B H4B 108.9
O3B C5B C6B 110.9(14)
O3B C5B C4B 107.2(13)
C6B C5B C4B 111.0(14)
O3B C5B H5B 109.2
C6B C5B H5B 109.2
C4B C5B H5B 109.2
O1B C6B C5B 113.8(14)
O1B C6B C7B 106.1(13)
C5B C6B C7B 115.0(14)
O1B C6B H6B 107.2
C5B C6B H6B 107.2
C7B C6B H6B 107.2
O6B C7B C8B 112.5(15)
O6B C7B C6B 110.2(14)
C8B C7B C6B 111.9(14)
O6B C7B H7B 107.3
C8B C7B H7B 107.3
C6B C7B H7B 107.3
O7B C8B C7B 116.3(16)
O7B C8B H81 108.2
C7B C8B H81 108.2
O7B C8B H82 108.2
C7B C8B H82 108.2
H81 C8B H82 107.4
Hg1B C9B H91B 109.5
Hg1B C9B H92B 109.5
H91B C9B H92B 109.5
Hg1B C9B H93B 109.5
H91B C9B H93B 109.5
H92B C9B H93B 109.5
O4B C10B H101 109.5
O4B C10B H102 109.5
O4B C10B H103 109.5

loop_
_geom_bond_atom_site_label_1
_geom_bond_atom_site_label_2
_geom_bond_site_symmetry_2
_geom_bond_distance
_geom_bond_publ_flag
Hg1A C9A . 2.04(3) ?
Hg1A S1A . 2.346(6) ?
S1A C2A . 1.798(17) ?
O1A C6A . 1.446(18) ?
O1A C2A . 1.46(2) ?
O2A C4A . 1.42(2) ?
O2A H2OA . 0.82 ?
O3A C5A . 1.43(2) ?
O4A C1A . 1.32(2) ?
O4A C10A . 1.42(3) ?
O5A C1A . 1.19(3) ?
O6A C7A . 1.41(2) ?
O6A H6OA . 0.78 ?
O7A C8A . 1.44(3) ?
C1A C2A . 1.51(3) ?
C2A C3A . 1.51(2) ?
C3A C4A . 1.56(2) ?
C3A H3A2 . 0.9700 ?
C3A H3A3 . 0.9700 ?
C4A C5A . 1.50(2) ?
C4A H4A . 0.9800 ?
C5A C6A . 1.54(2) ?
C5A H5A . 0.9800 ?
C6A C7A . 1.53(2) ?
C6A H6A . 0.9800 ?
C7A C8A . 1.51(2) ?
C7A H7A . 0.9800 ?
C8A H8A1 . 0.9700 ?
C8A H8A2 . 0.9700 ?
C9A H91A . 0.9600 ?
C9A H92A . 0.9600 ?
C9A H93A . 0.9600 ?
C10A H10A . 0.9600 ?
C10A H10B . 0.9600 ?
C10A H10C . 0.9600 ?
Hg1B C9B . 2.05(4) ?
Hg1B S1B . 2.362(5) ?
S1B C2B . 1.850(18) ?
O1B C6B . 1.42(2) ?
O1B C2B . 1.42(2) ?
O2B C4B . 1.446(18) ?
O2B H2OB . 0.83 ?
O3B C5B . 1.43(2) ?
O4B C1B . 1.30(2) ?
O4B C10B . 1.40(3) ?
O5B C1B . 1.207(9) ?
O6B C7B . 1.44(2) ?
O6B H6OB . 0.94 ?
O7B C8B . 1.40(2) ?
C1B C2B . 1.52(2) ?
C2B C3B . 1.55(2) ?
C3B C4B . 1.52(3) ?
C3B H31B . 0.9700 ?
C3B H32B . 0.9700 ?
C4B C5B . 1.49(2) ?
C4B H4B . 0.9800 ?
C5B C6B . 1.48(2) ?
C5B H5B . 0.9800 ?
C6B C7B . 1.53(2) ?
C6B H6B . 0.9800 ?
C7B C8B . 1.50(2) ?
C7B H7B . 0.9800 ?
C8B H81 . 0.9700 ?
C8B H82 . 0.9700 ?
C9B H91B . 0.9600 ?
C9B H92B . 0.9600 ?
C9B H93B . 0.9600 ?
C10B H101 . 0.9600 ?
C10B H102 . 0.9600 ?
C10B H103 . 0.9600 ?

loop_
_geom_hbond_atom_site_label_D
_geom_hbond_atom_site_label_H
_geom_hbond_atom_site_label_A
_geom_hbond_site_symmetry_A
_geom_hbond_distance_DH
_geom_hbond_distance_HA
_geom_hbond_distance_DA
_geom_hbond_angle_DHA
_geom_hbond_publ_flag
O2A H2OA O7A 2_656 0.82 2.15 2.87(2) 146 yes
O6A H6OA O3B 1_454 0.78 2.01 2.75(2) 158 yes
O2B H2OB O7B 2_748 0.83 2.06 2.75(2) 141 yes
O6B H6OB O3A 1_556 0.94 1.88 2.81(2) 168 yes

loop_
_cod_related_entry_id
_cod_related_entry_database
_cod_related_entry_code
1 ChemSpider 24724620
